data_1510581
loop_
_publ_author_name
'Weithaler, C.'
'Klepp, K.O.'

_publ_section_title
;
 Preparation and crystal structures of the new gold rich thioaurates Rb4
 Au6 S5 and Cs4 Au6 S5
;
_journal_name_full 'Journal of Alloys Compd.'
_journal_page_first 12
_journal_page_last 18
_journal_paper_doi 10.1016/S0925-8388(96)02362-6
_journal_volume 243
_journal_year 1996
_chemical_formula_sum 'Au6 Rb4 S5'
_chemical_name_systematic 'Rb4 (Au6 S5)'
_space_group_IT_number 190
_symmetry_space_group_name_Hall 'P -6c -2c'
_symmetry_space_group_name_H-M 'P -6 2 c'
_cell_angle_alpha 90
_cell_angle_beta 90
_cell_angle_gamma 120
_cell_formula_units_Z 2
_cell_length_a 9.983
_cell_length_b 9.983
_cell_length_c 9.95
_cell_volume 858.768
_citation_journal_id_ASTM JALCEU
_cod_data_source_file gold_686.cif
_cod_data_source_block Au6Rb4S5
_cod_original_cell_volume 858.7679
_cod_database_code 1510581

loop_
_symmetry_equiv_pos_as_xyz
x,y,z
-x+y,-x,-z+1/2
-y,x-y,z
x,y,-z+1/2
-x+y,-x,z
-y,x-y,-z+1/2
y,x,z+1/2
x-y,-y,-z
-x,-x+y,z+1/2
y,x,-z
x-y,-y,z+1/2
-x,-x+y,-z

loop_
_atom_site_label
_atom_site_type_symbol
_atom_site_fract_x
_atom_site_fract_y
_atom_site_fract_z
_atom_site_occupancy
_atom_site_U_iso_or_equiv
S1 S-2 0.3333 0.6667 0.959 1 0.0
Au1 Au+1 0.28529 0.45585 0.0911 1 0.0
Rb2 Rb+1 0.0729 0.4189 0.75 1 0.0
S2 S-2 0.961 0.7363 0.75 1 0.0
Rb1 Rb+1 0 0 0 1 0.0
